data_2225604
loop_
_publ_author_name
'Tang, Sheng-Jiao'
'Li, Hai-Ping'
'Lin, Xin-Yong'
'Wu, Wen-Shi'

_publ_section_title
;
 4-Ethoxy-<i>N</i>'-propanoylpyridine-2-carbohydrazide
;
_journal_coeditor_code JH2133
_journal_issue 4
_journal_name_full 'Acta Crystallographica Section E'
_journal_page_first o920
_journal_paper_doi 10.1107/S1600536810010135
_journal_volume 66
_journal_year 2010
_chemical_formula_iupac 'C11 H15 N3 O3'
_chemical_formula_moiety 'C11 H15 N3 O3'
_chemical_formula_sum 'C11 H15 N3 O3'
_chemical_formula_weight 237.26
_chemical_melting_point_gt 407
_chemical_melting_point_lt 407.5
_chemical_name_systematic
;
4-Ethoxy-<i>N</i>'-propanoylpyridine-2-carbohydrazide
;
_space_group_IT_number 14
_symmetry_cell_setting monoclinic
_symmetry_space_group_name_Hall '-P 2ybc'
_symmetry_space_group_name_H-M 'P 1 21/c 1'
_atom_sites_solution_hydrogens geom
_atom_sites_solution_primary direct
_atom_sites_solution_secondary difmap
_audit_creation_method SHELXL-97
_cell_angle_alpha 90.00
_cell_angle_beta 99.534(5)
_cell_angle_gamma 90.00
_cell_formula_units_Z 4
_cell_length_a 11.377(5)
_cell_length_b 4.745(2)
_cell_length_c 23.244(10)
_cell_measurement_reflns_used 2827
_cell_measurement_temperature 293(2)
_cell_measurement_theta_max 27.48
_cell_measurement_theta_min 2.74
_cell_volume 1237.5(9)
_computing_cell_refinement 'XSCANS (Bruker, 1999)'
_computing_data_collection 'XSCANS (Bruker, 1999)'
_computing_data_reduction 'SHELXTL (Sheldrick, 2008)'
_computing_molecular_graphics 'SHELXTL (Sheldrick, 2008)'
_computing_publication_material 'SHELXTL (Sheldrick, 2008)'
_computing_structure_refinement 'SHELXL97 (Sheldrick, 2008)'
_computing_structure_solution 'SHELXS97 (Sheldrick, 2008)'
_diffrn_ambient_temperature 293(2)
_diffrn_detector_area_resol_mean 0
_diffrn_measured_fraction_theta_full 0.990
_diffrn_measured_fraction_theta_max 0.990
_diffrn_measurement_device_type 'Bruker P4'
_diffrn_measurement_method '\w scans'
_diffrn_radiation_monochromator graphite
_diffrn_radiation_source 'fine-focus sealed tube'
_diffrn_radiation_type MoK\a
_diffrn_radiation_wavelength 0.71073
_diffrn_reflns_av_R_equivalents 0.0224
_diffrn_reflns_av_sigmaI/netI 0.0174
_diffrn_reflns_limit_h_max 11
_diffrn_reflns_limit_h_min -14
_diffrn_reflns_limit_k_max 6
_diffrn_reflns_limit_k_min -6
_diffrn_reflns_limit_l_max 30
_diffrn_reflns_limit_l_min -24
_diffrn_reflns_number 9032
_diffrn_reflns_theta_full 27.48
_diffrn_reflns_theta_max 27.48
_diffrn_reflns_theta_min 2.74
_exptl_absorpt_coefficient_mu 0.094
_exptl_absorpt_correction_type none
_exptl_crystal_colour colourless
_exptl_crystal_density_diffrn 1.274
_exptl_crystal_density_method 'not measured'
_exptl_crystal_description prism
_exptl_crystal_F_000 504
_exptl_crystal_size_max 1.00
_exptl_crystal_size_mid 0.45
_exptl_crystal_size_min 0.10
_refine_diff_density_max 0.273
_refine_diff_density_min -0.279
_refine_ls_extinction_method none
_refine_ls_goodness_of_fit_ref 0.955
_refine_ls_hydrogen_treatment constr
_refine_ls_matrix_type full
_refine_ls_number_parameters 154
_refine_ls_number_reflns 2803
_refine_ls_number_restraints 0
_refine_ls_restrained_S_all 0.955
_refine_ls_R_factor_all 0.0627
_refine_ls_R_factor_gt 0.0530
_refine_ls_shift/su_max 0.000
_refine_ls_shift/su_mean 0.000
_refine_ls_structure_factor_coef Fsqd
_refine_ls_weighting_details 'calc w=1/[\s^2^(Fo^2^)+(0.0800P)^2^+0.3962P] where P=(Fo^2^+2Fc^2^)/3'
_refine_ls_weighting_scheme calc
_refine_ls_wR_factor_gt 0.1404
_refine_ls_wR_factor_ref 0.1498
_reflns_number_gt 2297
_reflns_number_total 2803
_reflns_threshold_expression I>2\s(I)
_cod_data_source_file jh2133.cif
_cod_data_source_block I
_cod_depositor_comments
;
The following automatic conversions were performed:
'_symmetry_cell_setting' value 'Monoclinic' changed to 'monoclinic'
according to '/home/saulius/struct/CIF-dictionaries/cif_core.dic'
dictionary named 'cif_core.dic' version 2.4.1 from 2010-06-29.

Automatic conversion script
Id: cif_fix_enum 1527 2010-12-29 10:47:43Z saulius 
;
_cod_original_cell_volume 1237.3(9)
_cod_original_sg_symbol_H-M 'P 21/c'
_cod_database_code 2225604
_cod_database_fobs_code 2225604

loop_
_symmetry_equiv_pos_as_xyz
'x, y, z'
'-x, y+1/2, -z+1/2'
'-x, -y, -z'
'x, -y-1/2, z-1/2'

loop_
_atom_site_type_symbol
_atom_site_label
_atom_site_fract_x
_atom_site_fract_y
_atom_site_fract_z
_atom_site_U_iso_or_equiv
_atom_site_adp_type
_atom_site_calc_flag
_atom_site_refinement_flags
_atom_site_occupancy
_atom_site_disorder_assembly
_atom_site_disorder_group
C C1 0.16780(13) 0.4979(3) 0.41169(7) 0.0451(4) Uani d . 1 . .
C C2 0.18448(13) 0.3174(3) 0.45907(7) 0.0476(4) Uani d . 1 . .
H H2 0.1211 0.2618 0.4771 0.057 Uiso calc R 1 . .
C C3 0.29993(13) 0.2221(4) 0.47874(6) 0.0467(4) Uani d . 1 . .
C C4 0.39038(13) 0.3146(4) 0.45039(7) 0.0552(4) Uani d . 1 . .
H H4 0.4682 0.2531 0.4622 0.066 Uiso calc R 1 . .
C C5 0.36375(14) 0.4981(4) 0.40462(8) 0.0608(5) Uani d . 1 . .
H H5 0.4260 0.5619 0.3867 0.073 Uiso calc R 1 . .
C C6 0.04284(13) 0.5972(4) 0.38881(7) 0.0493(4) Uani d . 1 . .
C C7 -0.15075(13) 0.6370(3) 0.27838(7) 0.0446(4) Uani d . 1 . .
C C8 -0.26718(18) 0.7610(4) 0.24930(10) 0.0732(6) Uani d . 1 . .
H H8A -0.2938 0.8948 0.2760 0.088 Uiso calc R 1 . .
H H8B -0.2530 0.8654 0.2152 0.088 Uiso calc R 1 . .
C C9 -0.36264(19) 0.5625(6) 0.23120(15) 0.1004(9) Uani d . 1 . .
H H9D -0.4327 0.6624 0.2134 0.151 Uiso calc R 1 . .
H H9A -0.3795 0.4607 0.2646 0.151 Uiso calc R 1 . .
H H9B -0.3391 0.4325 0.2036 0.151 Uiso calc R 1 . .
C C10 0.24191(15) -0.0530(4) 0.55627(8) 0.0557(4) Uani d . 1 . .
H H10A 0.1822 -0.1624 0.5311 0.067 Uiso calc R 1 . .
H H10B 0.2029 0.1047 0.5718 0.067 Uiso calc R 1 . .
C C11 0.30482(18) -0.2325(5) 0.60472(9) 0.0708(6) Uani d . 1 . .
H H11A 0.2481 -0.3041 0.6274 0.106 Uiso calc R 1 . .
H H11B 0.3636 -0.1216 0.6292 0.106 Uiso calc R 1 . .
H H11C 0.3431 -0.3871 0.5886 0.106 Uiso calc R 1 . .
N N1 0.25346(11) 0.5917(3) 0.38402(6) 0.0540(4) Uani d . 1 . .
N N2 0.03317(11) 0.7407(3) 0.33833(6) 0.0506(3) Uani d . 1 . .
H H2A 0.0960 0.7822 0.3240 0.061 Uiso calc R 1 . .
N N3 -0.07761(11) 0.8213(3) 0.30948(6) 0.0490(3) Uani d . 1 . .
H H3A -0.0999 0.9937 0.3116 0.059 Uiso calc R 1 . .
O O1 -0.04003(11) 0.5488(4) 0.41406(6) 0.0787(5) Uani d . 1 . .
O O2 -0.12542(11) 0.3873(2) 0.27472(6) 0.0604(4) Uani d . 1 . .
O O3 0.33191(10) 0.0459(3) 0.52425(5) 0.0598(4) Uani d . 1 . .

loop_
_atom_site_aniso_label
_atom_site_aniso_U_11
_atom_site_aniso_U_22
_atom_site_aniso_U_33
_atom_site_aniso_U_12
_atom_site_aniso_U_13
_atom_site_aniso_U_23
C1 0.0370(7) 0.0495(8) 0.0482(8) 0.0069(6) 0.0051(6) -0.0025(6)
C2 0.0360(7) 0.0558(9) 0.0511(8) 0.0084(6) 0.0075(6) 0.0029(7)
C3 0.0396(7) 0.0533(9) 0.0463(8) 0.0093(6) 0.0044(6) 0.0002(7)
C4 0.0325(7) 0.0737(11) 0.0576(9) 0.0083(7) 0.0025(6) 0.0038(8)
C5 0.0358(8) 0.0857(13) 0.0609(10) 0.0011(8) 0.0083(7) 0.0104(9)
C6 0.0391(8) 0.0530(9) 0.0554(9) 0.0111(7) 0.0062(6) 0.0044(7)
C7 0.0503(8) 0.0319(7) 0.0501(8) 0.0043(6) 0.0037(6) 0.0105(6)
C8 0.0658(11) 0.0457(9) 0.0953(15) 0.0063(8) -0.0247(10) 0.0110(9)
C9 0.0567(12) 0.0702(14) 0.162(3) 0.0015(10) -0.0182(14) 0.0214(15)
C10 0.0455(8) 0.0638(10) 0.0591(10) 0.0094(7) 0.0124(7) 0.0056(8)
C11 0.0607(11) 0.0857(14) 0.0659(11) 0.0081(10) 0.0104(9) 0.0210(10)
N1 0.0393(7) 0.0669(9) 0.0549(8) 0.0039(6) 0.0054(6) 0.0076(7)
N2 0.0378(6) 0.0494(7) 0.0627(8) 0.0066(5) 0.0027(6) 0.0113(6)
N3 0.0445(7) 0.0314(6) 0.0666(8) 0.0084(5) -0.0034(6) 0.0054(6)
O1 0.0440(7) 0.1159(12) 0.0797(9) 0.0281(7) 0.0204(6) 0.0354(8)
O2 0.0739(8) 0.0305(6) 0.0743(8) 0.0092(5) 0.0053(6) 0.0045(5)
O3 0.0407(6) 0.0781(8) 0.0612(7) 0.0186(5) 0.0099(5) 0.0205(6)

loop_
_atom_type_symbol
_atom_type_description
_atom_type_scat_dispersion_real
_atom_type_scat_dispersion_imag
_atom_type_scat_source
C C 0.0033 0.0016 'International Tables Vol C Tables 4.2.6.8 and 6.1.1.4'
H H 0.0000 0.0000 'International Tables Vol C Tables 4.2.6.8 and 6.1.1.4'
N N 0.0061 0.0033 'International Tables Vol C Tables 4.2.6.8 and 6.1.1.4'
O O 0.0106 0.0060 'International Tables Vol C Tables 4.2.6.8 and 6.1.1.4'

loop_
_geom_angle_atom_site_label_1
_geom_angle_atom_site_label_2
_geom_angle_atom_site_label_3
_geom_angle_site_symmetry_1
_geom_angle_site_symmetry_3
_geom_angle
_geom_angle_publ_flag
N1 C1 C2 . . 125.26(14) ?
N1 C1 C6 . . 116.63(14) ?
C2 C1 C6 . . 118.10(14) ?
C1 C2 C3 . . 117.38(14) ?
C1 C2 H2 . . 121.3 ?
C3 C2 H2 . . 121.3 ?
O3 C3 C4 . . 116.42(13) ?
O3 C3 C2 . . 125.11(14) ?
C4 C3 C2 . . 118.46(15) ?
C5 C4 C3 . . 119.08(14) ?
C5 C4 H4 . . 120.5 ?
C3 C4 H4 . . 120.5 ?
N1 C5 C4 . . 124.12(16) ?
N1 C5 H5 . . 117.9 ?
C4 C5 H5 . . 117.9 ?
O1 C6 N2 . . 124.08(14) ?
O1 C6 C1 . . 122.24(15) ?
N2 C6 C1 . . 113.69(14) ?
O2 C7 N3 . . 122.59(14) ?
O2 C7 C8 . . 123.14(15) ?
N3 C7 C8 . . 114.25(13) ?
C9 C8 C7 . . 116.04(16) ?
C9 C8 H8A . . 108.3 ?
C7 C8 H8A . . 108.3 ?
C9 C8 H8B . . 108.3 ?
C7 C8 H8B . . 108.3 ?
H8A C8 H8B . . 107.4 ?
C8 C9 H9D . . 109.5 ?
C8 C9 H9A . . 109.5 ?
H9D C9 H9A . . 109.5 ?
C8 C9 H9B . . 109.5 ?
H9D C9 H9B . . 109.5 ?
H9A C9 H9B . . 109.5 ?
O3 C10 C11 . . 106.39(14) ?
O3 C10 H10A . . 110.5 ?
C11 C10 H10A . . 110.5 ?
O3 C10 H10B . . 110.5 ?
C11 C10 H10B . . 110.5 ?
H10A C10 H10B . . 108.6 ?
C10 C11 H11A . . 109.5 ?
C10 C11 H11B . . 109.5 ?
H11A C11 H11B . . 109.5 ?
C10 C11 H11C . . 109.5 ?
H11A C11 H11C . . 109.5 ?
H11B C11 H11C . . 109.5 ?
C1 N1 C5 . . 115.67(15) ?
C6 N2 N3 . . 120.02(13) ?
C6 N2 H2A . . 120.0 ?
N3 N2 H2A . . 120.0 ?
C7 N3 N2 . . 121.25(12) ?
C7 N3 H3A . . 119.4 ?
N2 N3 H3A . . 119.4 ?
C3 O3 C10 . . 118.97(12) ?

loop_
_geom_bond_atom_site_label_1
_geom_bond_atom_site_label_2
_geom_bond_site_symmetry_2
_geom_bond_distance
_geom_bond_publ_flag
C1 N1 . 1.330(2) ?
C1 C2 . 1.383(2) ?
C1 C6 . 1.508(2) ?
C2 C3 . 1.393(2) ?
C2 H2 . 0.9300 ?
C3 O3 . 1.3502(19) ?
C3 C4 . 1.382(2) ?
C4 C5 . 1.369(3) ?
C4 H4 . 0.9300 ?
C5 N1 . 1.342(2) ?
C5 H5 . 0.9300 ?
C6 O1 . 1.212(2) ?
C6 N2 . 1.345(2) ?
C7 O2 . 1.2256(19) ?
C7 N3 . 1.335(2) ?
C7 C8 . 1.504(2) ?
C8 C9 . 1.446(3) ?
C8 H8A . 0.9700 ?
C8 H8B . 0.9700 ?
C9 H9D . 0.9600 ?
C9 H9A . 0.9600 ?
C9 H9B . 0.9600 ?
C10 O3 . 1.440(2) ?
C10 C11 . 1.496(3) ?
C10 H10A . 0.9700 ?
C10 H10B . 0.9700 ?
C11 H11A . 0.9600 ?
C11 H11B . 0.9600 ?
C11 H11C . 0.9600 ?
N2 N3 . 1.3800(17) ?
N2 H2A . 0.8600 ?
N3 H3A . 0.8600 ?

loop_
_geom_hbond_atom_site_label_D
_geom_hbond_atom_site_label_H
_geom_hbond_atom_site_label_A
_geom_hbond_site_symmetry_A
_geom_hbond_distance_DH
_geom_hbond_distance_HA
_geom_hbond_distance_DA
_geom_hbond_angle_DHA
_geom_hbond_publ_flag
N2 H2A O2 2_555 0.86 2.43 3.067(2) 131.8 yes
N3 H3A O2 1_565 0.86 2.06 2.831(2) 149.6 yes

loop_
_geom_torsion_atom_site_label_1
_geom_torsion_atom_site_label_2
_geom_torsion_atom_site_label_3
_geom_torsion_atom_site_label_4
_geom_torsion_site_symmetry_1
_geom_torsion_site_symmetry_2
_geom_torsion_site_symmetry_3
_geom_torsion_site_symmetry_4
_geom_torsion
_geom_torsion_publ_flag
N1 C1 C2 C3 . . . . -1.2(3) ?
C6 C1 C2 C3 . . . . 178.43(14) ?
C1 C2 C3 O3 . . . . 179.96(15) ?
C1 C2 C3 C4 . . . . 0.6(2) ?
O3 C3 C4 C5 . . . . -178.73(17) ?
C2 C3 C4 C5 . . . . 0.7(3) ?
C3 C4 C5 N1 . . . . -1.6(3) ?
N1 C1 C6 O1 . . . . -172.29(17) ?
C2 C1 C6 O1 . . . . 8.0(3) ?
N1 C1 C6 N2 . . . . 8.0(2) ?
C2 C1 C6 N2 . . . . -171.66(14) ?
O2 C7 C8 C9 . . . . 17.9(3) ?
N3 C7 C8 C9 . . . . -161.1(2) ?
C2 C1 N1 C5 . . . . 0.4(3) ?
C6 C1 N1 C5 . . . . -179.20(15) ?
C4 C5 N1 C1 . . . . 1.0(3) ?
O1 C6 N2 N3 . . . . -5.8(3) ?
C1 C6 N2 N3 . . . . 173.92(13) ?
O2 C7 N3 N2 . . . . 1.7(2) ?
C8 C7 N3 N2 . . . . -179.35(16) ?
C6 N2 N3 C7 . . . . -77.1(2) ?
C4 C3 O3 C10 . . . . 178.74(16) ?
C2 C3 O3 C10 . . . . -0.7(3) ?
C11 C10 O3 C3 . . . . -177.84(16) ?

loop_
_cod_related_entry_id
_cod_related_entry_database
_cod_related_entry_code
1 ChemSpider 24744718
